data_7229764
loop_
_publ_author_name
'Huang, Ying'
'Yi, Weiyin'
'Sun, Qihui'
'Zhang, Lirong'
'Yi, Fengping'

_publ_section_title
;
 A new and facile approach to 1,2-dihydroisoquinolin-3(4H)-imines by the
 Cu(i)-catalyzed reaction of 2-ethynylbenzyl methanesulfonates, sulfonyl
 azides and amines
;
_journal_issue 1
_journal_name_full 'RSC Advances'
_journal_page_first 74
_journal_paper_doi 10.1039/C7RA12412K
_journal_volume 8
_journal_year 2018
_chemical_formula_moiety 'C22 H20 N2 O2 S'
_chemical_formula_sum 'C22 H20 N2 O2 S'
_chemical_formula_weight 376.46
_space_group_crystal_system triclinic
_space_group_IT_number 2
_space_group_name_Hall '-P 1'
_space_group_name_H-M_alt 'P -1'
_symmetry_space_group_name_Hall '-P 1'
_symmetry_space_group_name_H-M 'P -1'
_atom_sites_solution_hydrogens geom
_audit_block_doi 10.5517/ccdc.csd.cc1pvqmw
_audit_creation_method SHELXL-2014/7
_audit_update_record
;
2017-09-16 deposited with the CCDC.
2017-12-12 downloaded from the CCDC.
;
_cell_angle_alpha 87.7110(10)
_cell_angle_beta 85.0380(10)
_cell_angle_gamma 61.8340(10)
_cell_formula_units_Z 2
_cell_length_a 9.7907(3)
_cell_length_b 10.0612(3)
_cell_length_c 10.7006(3)
_cell_measurement_reflns_used 9941
_cell_measurement_temperature 173(2)
_cell_measurement_theta_max 68.25
_cell_measurement_theta_min 4.15
_cell_volume 925.77(5)
_computing_structure_refinement 'SHELXL-2014/7 (Sheldrick, 2014)'
_diffrn_ambient_temperature 173(2)
_diffrn_measured_fraction_theta_full 0.990
_diffrn_measured_fraction_theta_max 0.990
_diffrn_measurement_device_type 'Bruker D8 VENTURE CMOS photon 100 '
_diffrn_measurement_method '\f and \w scans'
_diffrn_radiation_type CuK\a
_diffrn_radiation_wavelength 1.54178
_diffrn_reflns_av_R_equivalents 0.0199
_diffrn_reflns_av_unetI/netI 0.0134
_diffrn_reflns_Laue_measured_fraction_full 0.990
_diffrn_reflns_Laue_measured_fraction_max 0.990
_diffrn_reflns_limit_h_max 11
_diffrn_reflns_limit_h_min -11
_diffrn_reflns_limit_k_max 12
_diffrn_reflns_limit_k_min -12
_diffrn_reflns_limit_l_max 12
_diffrn_reflns_limit_l_min -12
_diffrn_reflns_number 18823
_diffrn_reflns_point_group_measured_fraction_full 0.990
_diffrn_reflns_point_group_measured_fraction_max 0.990
_diffrn_reflns_theta_full 67.679
_diffrn_reflns_theta_max 68.307
_diffrn_reflns_theta_min 4.147
_exptl_absorpt_coefficient_mu 1.710
_exptl_crystal_colour colorless
_exptl_crystal_density_diffrn 1.350
_exptl_crystal_description block
_exptl_crystal_F_000 396
_exptl_crystal_size_max 0.200
_exptl_crystal_size_mid 0.200
_exptl_crystal_size_min 0.200
_refine_diff_density_max 0.254
_refine_diff_density_min -0.424
_refine_diff_density_rms 0.039
_refine_ls_extinction_method none
_refine_ls_goodness_of_fit_ref 1.021
_refine_ls_hydrogen_treatment constr
_refine_ls_matrix_type full
_refine_ls_number_parameters 245
_refine_ls_number_reflns 3351
_refine_ls_number_restraints 0
_refine_ls_restrained_S_all 1.021
_refine_ls_R_factor_all 0.0308
_refine_ls_R_factor_gt 0.0297
_refine_ls_shift/su_max 0.001
_refine_ls_shift/su_mean 0.000
_refine_ls_structure_factor_coef Fsqd
_refine_ls_weighting_details 'w=1/[\s^2^(Fo^2^)+(0.0473P)^2^+0.3638P] where P=(Fo^2^+2Fc^2^)/3'
_refine_ls_weighting_scheme calc
_refine_ls_wR_factor_gt 0.0824
_refine_ls_wR_factor_ref 0.0832
_reflns_Friedel_coverage 0.000
_reflns_number_gt 3206
_reflns_number_total 3351
_reflns_threshold_expression 'I > 2\s(I)'
_cod_data_source_file c7ra12412k2.cif
_cod_data_source_block t_a
_cod_database_code 7229764
_shelx_shelxl_version_number 2014/7
_shelx_space_group_comment
;
The symmetry employed for this shelxl refinement is uniquely defined
by the following loop, which should always be used as a source of
symmetry information in preference to the above space-group names.
They are only intended as comments.
;
_shelx_estimated_absorpt_t_min 0.726
_shelx_estimated_absorpt_t_max 0.726

loop_
_space_group_symop_operation_xyz
'x, y, z'
'-x, -y, -z'

loop_
_atom_site_label
_atom_site_type_symbol
_atom_site_fract_x
_atom_site_fract_y
_atom_site_fract_z
_atom_site_U_iso_or_equiv
_atom_site_adp_type
_atom_site_occupancy
_atom_site_site_symmetry_order
_atom_site_calc_flag
_atom_site_refinement_flags_posn
_atom_site_refinement_flags_adp
S1 S 0.41682(3) 0.68413(3) 0.72309(3) 0.02055(11) Uani 1 1 d . .
C1 C 0.94332(15) 0.30727(15) 0.88529(12) 0.0256(3) Uani 1 1 d . .
N1 N 0.70102(13) 0.30354(12) 0.84302(10) 0.0242(2) Uani 1 1 d . .
O1 O 0.51910(11) 0.70216(10) 0.62616(9) 0.0284(2) Uani 1 1 d . .
O2 O 0.36081(11) 0.79223(10) 0.82448(9) 0.0289(2) Uani 1 1 d . .
C2 C 1.10468(16) 0.22598(17) 0.88102(14) 0.0324(3) Uani 1 1 d . .
H2 H 1.1544 0.1202 0.8948 0.039 Uiso 1 1 calc R U
N2 N 0.49343(13) 0.51153(12) 0.77109(11) 0.0251(2) Uani 1 1 d . .
C7 C 0.69667(16) 0.54271(15) 0.87518(14) 0.0296(3) Uani 1 1 d . .
H7A H 0.6602 0.6394 0.8291 0.036 Uiso 1 1 calc R U
H7B H 0.6601 0.5664 0.9647 0.036 Uiso 1 1 calc R U
C6 C 0.87126(15) 0.46109(15) 0.86358(12) 0.0255(3) Uani 1 1 d . .
C5 C 0.95951(18) 0.53493(17) 0.83570(13) 0.0314(3) Uani 1 1 d . .
H5 H 0.9101 0.6399 0.8183 0.038 Uiso 1 1 calc R U
C4 C 1.12038(18) 0.45411(19) 0.83350(13) 0.0364(4) Uani 1 1 d . .
H4 H 1.1812 0.5044 0.8162 0.044 Uiso 1 1 calc R U
C3 C 1.19242(17) 0.3007(2) 0.85647(14) 0.0375(4) Uani 1 1 d . .
H3 H 1.3025 0.2462 0.8554 0.045 Uiso 1 1 calc R U
C8 C 0.62494(15) 0.45333(14) 0.82490(12) 0.0233(3) Uani 1 1 d . .
C9 C 0.84039(16) 0.23557(16) 0.91667(14) 0.0288(3) Uani 1 1 d . .
H9A H 0.8999 0.1261 0.8988 0.035 Uiso 1 1 calc R U
H9B H 0.8069 0.2484 1.0073 0.035 Uiso 1 1 calc R U
C10 C 0.64708(14) 0.20315(14) 0.80168(12) 0.0226(3) Uani 1 1 d . .
C11 C 0.64126(16) 0.09597(15) 0.88466(13) 0.0269(3) Uani 1 1 d . .
H11 H 0.6667 0.0931 0.9687 0.032 Uiso 1 1 calc R U
C12 C 0.59780(17) -0.00714(16) 0.84357(14) 0.0314(3) Uani 1 1 d . .
H12 H 0.5962 -0.0823 0.8994 0.038 Uiso 1 1 calc R U
C13 C 0.55700(17) -0.00117(16) 0.72219(14) 0.0309(3) Uani 1 1 d . .
H13 H 0.5261 -0.0710 0.6949 0.037 Uiso 1 1 calc R U
C14 C 0.56155(16) 0.10753(15) 0.64043(13) 0.0279(3) Uani 1 1 d . .
H14 H 0.5324 0.1127 0.5573 0.033 Uiso 1 1 calc R U
C15 C 0.60819(15) 0.20843(14) 0.67910(12) 0.0246(3) Uani 1 1 d . .
H15 H 0.6136 0.2810 0.6221 0.029 Uiso 1 1 calc R U
C16 C 0.25389(15) 0.70020(14) 0.65256(12) 0.0224(3) Uani 1 1 d . .
C17 C 0.26761(15) 0.59276(15) 0.56814(12) 0.0261(3) Uani 1 1 d . .
H17 H 0.3639 0.5041 0.5528 0.031 Uiso 1 1 calc R U
C18 C 0.13942(16) 0.61615(16) 0.50632(13) 0.0290(3) Uani 1 1 d . .
H18 H 0.1490 0.5430 0.4480 0.035 Uiso 1 1 calc R U
C19 C -0.00278(17) 0.74451(17) 0.52795(14) 0.0323(3) Uani 1 1 d . .
C20 C -0.01339(18) 0.85002(18) 0.61321(17) 0.0426(4) Uani 1 1 d . .
H20 H -0.1098 0.9383 0.6293 0.051 Uiso 1 1 calc R U
C21 C 0.11343(17) 0.82943(16) 0.67526(15) 0.0353(3) Uani 1 1 d . .
H21 H 0.1043 0.9032 0.7329 0.042 Uiso 1 1 calc R U
C22 C -0.14274(19) 0.7679(2) 0.46237(17) 0.0469(4) Uani 1 1 d . .
H22A H -0.1875 0.8669 0.4218 0.070 Uiso 1 1 calc R U
H22B H -0.2204 0.7627 0.5238 0.070 Uiso 1 1 calc R U
H22C H -0.1113 0.6891 0.3989 0.070 Uiso 1 1 calc R U

loop_
_atom_site_aniso_label
_atom_site_aniso_U_11
_atom_site_aniso_U_22
_atom_site_aniso_U_33
_atom_site_aniso_U_23
_atom_site_aniso_U_13
_atom_site_aniso_U_12
S1 0.02197(17) 0.01741(17) 0.02236(18) -0.00205(11) -0.00189(12) -0.00914(12)
C1 0.0275(7) 0.0315(7) 0.0208(6) 0.0000(5) -0.0058(5) -0.0156(6)
N1 0.0252(5) 0.0211(5) 0.0291(6) 0.0032(4) -0.0095(4) -0.0123(4)
O1 0.0295(5) 0.0283(5) 0.0299(5) -0.0007(4) 0.0011(4) -0.0163(4)
O2 0.0295(5) 0.0266(5) 0.0283(5) -0.0084(4) -0.0030(4) -0.0107(4)
C2 0.0275(7) 0.0366(8) 0.0303(7) -0.0030(6) -0.0060(6) -0.0119(6)
N2 0.0249(5) 0.0204(5) 0.0323(6) 0.0025(4) -0.0079(4) -0.0118(5)
C7 0.0292(7) 0.0238(7) 0.0386(8) -0.0020(6) -0.0102(6) -0.0132(6)
C6 0.0286(7) 0.0311(7) 0.0207(6) -0.0011(5) -0.0059(5) -0.0165(6)
C5 0.0411(8) 0.0394(8) 0.0240(7) 0.0015(6) -0.0066(6) -0.0267(7)
C4 0.0399(8) 0.0591(10) 0.0249(7) -0.0025(7) 0.0004(6) -0.0356(8)
C3 0.0261(7) 0.0577(10) 0.0302(8) -0.0090(7) 0.0006(6) -0.0208(7)
C8 0.0247(6) 0.0222(6) 0.0247(7) 0.0000(5) -0.0030(5) -0.0124(5)
C9 0.0272(7) 0.0281(7) 0.0332(7) 0.0083(6) -0.0130(6) -0.0137(6)
C10 0.0214(6) 0.0188(6) 0.0276(7) 0.0001(5) -0.0030(5) -0.0094(5)
C11 0.0337(7) 0.0246(7) 0.0237(7) 0.0022(5) -0.0039(5) -0.0148(6)
C12 0.0423(8) 0.0244(7) 0.0318(7) 0.0023(5) 0.0008(6) -0.0200(6)
C13 0.0362(8) 0.0276(7) 0.0352(8) -0.0055(6) -0.0002(6) -0.0203(6)
C14 0.0299(7) 0.0264(7) 0.0269(7) -0.0026(5) -0.0044(5) -0.0122(6)
C15 0.0268(6) 0.0203(6) 0.0258(7) 0.0022(5) -0.0029(5) -0.0105(5)
C16 0.0235(6) 0.0223(6) 0.0215(6) 0.0003(5) -0.0022(5) -0.0108(5)
C17 0.0262(7) 0.0247(6) 0.0257(7) -0.0041(5) 0.0002(5) -0.0106(5)
C18 0.0337(7) 0.0328(7) 0.0237(7) -0.0050(5) -0.0015(5) -0.0180(6)
C19 0.0301(7) 0.0380(8) 0.0292(7) -0.0007(6) -0.0072(6) -0.0155(6)
C20 0.0280(8) 0.0351(8) 0.0523(10) -0.0122(7) -0.0119(7) -0.0023(6)
C21 0.0296(7) 0.0271(7) 0.0421(9) -0.0115(6) -0.0082(6) -0.0056(6)
C22 0.0362(8) 0.0565(11) 0.0456(10) -0.0074(8) -0.0151(7) -0.0173(8)

loop_
_atom_type_symbol
_atom_type_description
_atom_type_scat_dispersion_real
_atom_type_scat_dispersion_imag
_atom_type_scat_source
C C 0.0181 0.0091 'International Tables Vol C Tables 4.2.6.8 and 6.1.1.4'
H H 0.0000 0.0000 'International Tables Vol C Tables 4.2.6.8 and 6.1.1.4'
N N 0.0311 0.0180 'International Tables Vol C Tables 4.2.6.8 and 6.1.1.4'
O O 0.0492 0.0322 'International Tables Vol C Tables 4.2.6.8 and 6.1.1.4'
S S 0.3331 0.5567 'International Tables Vol C Tables 4.2.6.8 and 6.1.1.4'

loop_
_geom_angle_atom_site_label_1
_geom_angle_atom_site_label_2
_geom_angle_atom_site_label_3
_geom_angle
O1 S1 O2 115.65(6)
O1 S1 N2 110.06(6)
O2 S1 N2 113.08(6)
O1 S1 C16 107.86(6)
O2 S1 C16 107.60(6)
N2 S1 C16 101.45(6)
C6 C1 C2 120.14(13)
C6 C1 C9 117.26(12)
C2 C1 C9 122.58(13)
C8 N1 C10 122.69(10)
C8 N1 C9 120.33(11)
C10 N1 C9 116.82(10)
C3 C2 C1 119.48(14)
C3 C2 H2 120.3
C1 C2 H2 120.3
C8 N2 S1 119.96(9)
C6 C7 C8 113.27(11)
C6 C7 H7A 108.9
C8 C7 H7A 108.9
C6 C7 H7B 108.9
C8 C7 H7B 108.9
H7A C7 H7B 107.7
C1 C6 C5 120.25(13)
C1 C6 C7 117.26(12)
C5 C6 C7 122.47(13)
C4 C5 C6 119.53(14)
C4 C5 H5 120.2
C6 C5 H5 120.2
C3 C4 C5 120.25(13)
C3 C4 H4 119.9
C5 C4 H4 119.9
C4 C3 C2 120.32(14)
C4 C3 H3 119.8
C2 C3 H3 119.8
N2 C8 N1 118.85(11)
N2 C8 C7 125.13(11)
N1 C8 C7 115.96(11)
N1 C9 C1 111.46(11)
N1 C9 H9A 109.3
C1 C9 H9A 109.3
N1 C9 H9B 109.3
C1 C9 H9B 109.3
H9A C9 H9B 108.0
C11 C10 C15 120.28(12)
C11 C10 N1 118.93(12)
C15 C10 N1 120.73(11)
C10 C11 C12 119.41(13)
C10 C11 H11 120.3
C12 C11 H11 120.3
C13 C12 C11 120.56(13)
C13 C12 H12 119.7
C11 C12 H12 119.7
C12 C13 C14 119.53(13)
C12 C13 H13 120.2
C14 C13 H13 120.2
C15 C14 C13 120.53(13)
C15 C14 H14 119.7
C13 C14 H14 119.7
C14 C15 C10 119.67(12)
C14 C15 H15 120.2
C10 C15 H15 120.2
C21 C16 C17 120.42(12)
C21 C16 S1 118.28(10)
C17 C16 S1 121.09(10)
C18 C17 C16 119.30(12)
C18 C17 H17 120.4
C16 C17 H17 120.4
C17 C18 C19 121.33(13)
C17 C18 H18 119.3
C19 C18 H18 119.3
C20 C19 C18 118.17(13)
C20 C19 C22 120.73(14)
C18 C19 C22 121.09(14)
C21 C20 C19 121.45(14)
C21 C20 H20 119.3
C19 C20 H20 119.3
C20 C21 C16 119.34(13)
C20 C21 H21 120.3
C16 C21 H21 120.3
C19 C22 H22A 109.5
C19 C22 H22B 109.5
H22A C22 H22B 109.5
C19 C22 H22C 109.5
H22A C22 H22C 109.5
H22B C22 H22C 109.5

loop_
_geom_bond_atom_site_label_1
_geom_bond_atom_site_label_2
_geom_bond_distance
S1 O1 1.4451(9)
S1 O2 1.4452(9)
S1 N2 1.6149(11)
S1 C16 1.7595(13)
C1 C6 1.3840(19)
C1 C2 1.3920(19)
C1 C9 1.5024(19)
N1 C8 1.3438(17)
N1 C10 1.4403(16)
N1 C9 1.4876(16)
C2 C3 1.388(2)
C2 H2 0.9500
N2 C8 1.3122(17)
C7 C6 1.5027(19)
C7 C8 1.5138(18)
C7 H7A 0.9900
C7 H7B 0.9900
C6 C5 1.3896(19)
C5 C4 1.389(2)
C5 H5 0.9500
C4 C3 1.383(2)
C4 H4 0.9500
C3 H3 0.9500
C9 H9A 0.9900
C9 H9B 0.9900
C10 C11 1.3882(18)
C10 C15 1.3892(19)
C11 C12 1.3915(19)
C11 H11 0.9500
C12 C13 1.382(2)
C12 H12 0.9500
C13 C14 1.388(2)
C13 H13 0.9500
C14 C15 1.3835(19)
C14 H14 0.9500
C15 H15 0.9500
C16 C21 1.3857(19)
C16 C17 1.3865(18)
C17 C18 1.3858(19)
C17 H17 0.9500
C18 C19 1.389(2)
C18 H18 0.9500
C19 C20 1.388(2)
C19 C22 1.508(2)
C20 C21 1.384(2)
C20 H20 0.9500
C21 H21 0.9500
C22 H22A 0.9800
C22 H22B 0.9800
C22 H22C 0.9800

loop_
_geom_torsion_atom_site_label_1
_geom_torsion_atom_site_label_2
_geom_torsion_atom_site_label_3
_geom_torsion_atom_site_label_4
_geom_torsion
C6 C1 C2 C3 0.8(2)
C9 C1 C2 C3 -177.34(13)
O1 S1 N2 C8 62.73(12)
O2 S1 N2 C8 -68.30(12)
C16 S1 N2 C8 176.76(11)
C2 C1 C6 C5 0.9(2)
C9 C1 C6 C5 179.16(12)
C2 C1 C6 C7 -177.42(13)
C9 C1 C6 C7 0.84(18)
C8 C7 C6 C1 -38.34(17)
C8 C7 C6 C5 143.38(13)
C1 C6 C5 C4 -1.9(2)
C7 C6 C5 C4 176.28(13)
C6 C5 C4 C3 1.3(2)
C5 C4 C3 C2 0.5(2)
C1 C2 C3 C4 -1.5(2)
S1 N2 C8 N1 -167.84(10)
S1 N2 C8 C7 15.28(18)
C10 N1 C8 N2 2.32(19)
C9 N1 C8 N2 -172.90(12)
C10 N1 C8 C7 179.48(12)
C9 N1 C8 C7 4.26(18)
C6 C7 C8 N2 -147.25(13)
C6 C7 C8 N1 35.79(17)
C8 N1 C9 C1 -41.37(17)
C10 N1 C9 C1 143.13(12)
C6 C1 C9 N1 37.87(17)
C2 C1 C9 N1 -143.91(13)
C8 N1 C10 C11 -132.22(13)
C9 N1 C10 C11 43.16(17)
C8 N1 C10 C15 50.72(18)
C9 N1 C10 C15 -133.91(13)
C15 C10 C11 C12 0.7(2)
N1 C10 C11 C12 -176.36(12)
C10 C11 C12 C13 -1.6(2)
C11 C12 C13 C14 0.8(2)
C12 C13 C14 C15 0.7(2)
C13 C14 C15 C10 -1.6(2)
C11 C10 C15 C14 0.85(19)
N1 C10 C15 C14 177.88(12)
O1 S1 C16 C21 -107.80(12)
O2 S1 C16 C21 17.61(13)
N2 S1 C16 C21 136.55(12)
O1 S1 C16 C17 66.88(12)
O2 S1 C16 C17 -167.72(10)
N2 S1 C16 C17 -48.78(12)
C21 C16 C17 C18 0.2(2)
S1 C16 C17 C18 -174.37(10)
C16 C17 C18 C19 -0.5(2)
C17 C18 C19 C20 0.3(2)
C17 C18 C19 C22 -178.74(14)
C18 C19 C20 C21 0.2(3)
C22 C19 C20 C21 179.22(16)
C19 C20 C21 C16 -0.5(3)
C17 C16 C21 C20 0.3(2)
S1 C16 C21 C20 174.98(13)
